data_2211728
loop_
_publ_author_name
'Chen, Jian-Hua'
'Song, Li-Qiang'
'Wang, De-Hui'
'Zhang, Jun-Feng'
'Fu, Wen-Fu'

_publ_section_title
;(\m-4,4'-Bipyridine-\k^2^<i>N</i>:<i>N</i>')bis[(1,10-phenanthroline-\k^2^<i>N</i>,<i>N</i>')(triphenylphosphine-\k<i>P</i>)copper(I)]
 bis(tetrafluoroborate)
;
_journal_coeditor_code BI2107
_journal_issue 1
_journal_name_full 'Acta Crystallographica Section E'
_journal_page_first m34
_journal_page_last m35
_journal_paper_doi 10.1107/S160053680605149X
_journal_volume 63
_journal_year 2007
_chemical_formula_iupac '[Cu2 (C10 H8 N2) (C12 H8 N2)2 (C18 H15 P)2] (B F4)2'
_chemical_formula_moiety 'C70 H54 Cu2 N6 P2 2+, 2(B F4 -)'
_chemical_formula_sum 'C70 H54 B2 Cu2 F8 N6 P2'
_chemical_formula_weight 1341.83
_chemical_name_systematic
;
(\m-4,4'-Bipyridine-\k^2^N:N')bis[(1,10-phenanthroline-
\k^2^N,N')(triphenylphosphine-\kP)copper(I)] bis(tetrafluoroborate)
;
_space_group_IT_number 14
_symmetry_cell_setting monoclinic
_symmetry_space_group_name_Hall '-P 2yn'
_symmetry_space_group_name_H-M 'P 1 21/n 1'
_atom_sites_solution_hydrogens geom
_atom_sites_solution_primary direct
_atom_sites_solution_secondary difmap
_audit_creation_method SHELXL-97
_cell_angle_alpha 90.00
_cell_angle_beta 92.495(9)
_cell_angle_gamma 90.00
_cell_formula_units_Z 2
_cell_length_a 14.192(7)
_cell_length_b 15.372(7)
_cell_length_c 14.515(6)
_cell_measurement_reflns_used 885
_cell_measurement_temperature 293(2)
_cell_measurement_theta_max 22.21
_cell_measurement_theta_min 2.44
_cell_volume 3164(2)
_computing_cell_refinement 'SAINT (Bruker, 1997)'
_computing_data_collection 'SMART (Bruker, 1997)'
_computing_data_reduction SAINT
_computing_molecular_graphics 'SHELXTL (Bruker, 1998)'
_computing_publication_material SHELXTL
_computing_structure_refinement 'SHELXL97 (Sheldrick, 1997)'
_computing_structure_solution 'SHELXS97 (Sheldrick, 1997)'
_diffrn_ambient_temperature 292(2)
_diffrn_measured_fraction_theta_full 0.989
_diffrn_measured_fraction_theta_max 0.989
_diffrn_measurement_device_type 'Bruker SMART CCD'
_diffrn_measurement_method '\f and \w'
_diffrn_radiation_monochromator graphite
_diffrn_radiation_source 'fine-focus sealed tube'
_diffrn_radiation_type MoK\a
_diffrn_radiation_wavelength 0.71073
_diffrn_reflns_av_R_equivalents 0.0580
_diffrn_reflns_av_sigmaI/netI 0.0802
_diffrn_reflns_limit_h_max 17
_diffrn_reflns_limit_h_min -17
_diffrn_reflns_limit_k_max 17
_diffrn_reflns_limit_k_min -19
_diffrn_reflns_limit_l_max 18
_diffrn_reflns_limit_l_min -13
_diffrn_reflns_number 17926
_diffrn_reflns_theta_full 26.53
_diffrn_reflns_theta_max 26.53
_diffrn_reflns_theta_min 1.93
_diffrn_standards_number 0
_exptl_absorpt_coefficient_mu 0.794
_exptl_absorpt_correction_T_max 0.880
_exptl_absorpt_correction_T_min 0.850
_exptl_absorpt_correction_type multi-scan
_exptl_absorpt_process_details '(SADABS; Sheldrick, 1996)'
_exptl_crystal_colour brown
_exptl_crystal_density_diffrn 1.409
_exptl_crystal_density_method 'not measured'
_exptl_crystal_description block
_exptl_crystal_F_000 1372
_exptl_crystal_size_max 0.26
_exptl_crystal_size_mid 0.20
_exptl_crystal_size_min 0.16
_refine_diff_density_max 0.782
_refine_diff_density_min -0.394
_refine_ls_extinction_method none
_refine_ls_goodness_of_fit_ref 1.002
_refine_ls_hydrogen_treatment constr
_refine_ls_matrix_type full
_refine_ls_number_parameters 406
_refine_ls_number_reflns 6518
_refine_ls_number_restraints 0
_refine_ls_restrained_S_all 1.002
_refine_ls_R_factor_all 0.1278
_refine_ls_R_factor_gt 0.0582
_refine_ls_shift/su_max 0.003
_refine_ls_shift/su_mean 0.000
_refine_ls_structure_factor_coef Fsqd
_refine_ls_weighting_details 'calc w=1/[\s^2^(Fo^2^)+(0.0746P)^2^+1.4838P] where P=(Fo^2^+2Fc^2^)/3'
_refine_ls_weighting_scheme calc
_refine_ls_wR_factor_gt 0.1288
_refine_ls_wR_factor_ref 0.1628
_reflns_number_gt 3572
_reflns_number_total 6518
_reflns_threshold_expression I>2\s(I)
_cod_data_source_file bi2107.cif
_cod_data_source_block I
_cod_original_sg_symbol_H-M 'P 21/n'
_cod_database_code 2211728
_cod_database_fobs_code 2211728

loop_
_symmetry_equiv_pos_as_xyz
'x, y, z'
'-x+1/2, y+1/2, -z+1/2'
'-x, -y, -z'
'x-1/2, -y-1/2, z-1/2'

loop_
_atom_site_type_symbol
_atom_site_label
_atom_site_fract_x
_atom_site_fract_y
_atom_site_fract_z
_atom_site_U_iso_or_equiv
_atom_site_adp_type
_atom_site_calc_flag
_atom_site_refinement_flags
_atom_site_occupancy
Cu Cu1 0.84510(4) 0.18547(3) 0.61886(4) 0.04451(19) Uani d . 1
P P1 0.72864(8) 0.22427(7) 0.70523(8) 0.0441(3) Uani d . 1
N N1 0.8246(3) 0.0785(2) 0.5380(2) 0.0473(9) Uani d . 1
N N2 0.9533(2) 0.1068(2) 0.6760(3) 0.0476(9) Uani d . 1
N N3 0.9052(2) 0.2946(2) 0.5637(2) 0.0450(9) Uani d . 1
C C1 0.7596(4) 0.0646(4) 0.4717(3) 0.0728(15) Uani d . 1
H H1 0.7193 0.1099 0.4540 0.087 Uiso calc R 1
C C2 0.7492(5) -0.0153(5) 0.4275(4) 0.100(2) Uani d . 1
H H2 0.7021 -0.0232 0.3816 0.120 Uiso calc R 1
C C3 0.8075(6) -0.0809(5) 0.4515(5) 0.105(3) Uani d . 1
H H3 0.8009 -0.1341 0.4214 0.126 Uiso calc R 1
C C4 0.8776(4) -0.0708(3) 0.5206(4) 0.0724(17) Uani d . 1
C C5 0.9435(6) -0.1358(4) 0.5506(6) 0.101(3) Uani d . 1
H H5 0.9400 -0.1904 0.5232 0.121 Uiso calc R 1
C C6 1.0094(5) -0.1214(4) 0.6157(6) 0.102(3) Uani d . 1
H H6 1.0526 -0.1650 0.6314 0.122 Uiso calc R 1
C C7 1.0151(4) -0.0401(4) 0.6622(4) 0.0723(17) Uani d . 1
C C8 1.0805(4) -0.0218(5) 0.7342(5) 0.096(2) Uani d . 1
H H8 1.1232 -0.0643 0.7544 0.115 Uiso calc R 1
C C9 1.0820(4) 0.0568(6) 0.7743(5) 0.093(2) Uani d . 1
H H9 1.1255 0.0690 0.8223 0.111 Uiso calc R 1
C C10 1.0175(3) 0.1202(4) 0.7432(4) 0.0670(14) Uani d . 1
H H10 1.0199 0.1746 0.7712 0.080 Uiso calc R 1
C C11 0.9512(3) 0.0266(3) 0.6350(3) 0.0503(12) Uani d . 1
C C12 0.8824(3) 0.0113(3) 0.5629(3) 0.0497(12) Uani d . 1
C C13 0.9869(3) 0.3240(3) 0.5990(4) 0.0569(12) Uani d . 1
H H13 1.0198 0.2894 0.6420 0.068 Uiso calc R 1
C C14 1.0258(3) 0.4027(3) 0.5758(3) 0.0540(12) Uani d . 1
H H14 1.0837 0.4193 0.6027 0.065 Uiso calc R 1
C C15 0.9799(3) 0.4567(2) 0.5133(3) 0.0396(10) Uani d . 1
C C16 0.8957(3) 0.4258(3) 0.4763(3) 0.0650(14) Uani d . 1
H H16 0.8615 0.4589 0.4329 0.078 Uiso calc R 1
C C17 0.8615(4) 0.3457(3) 0.5029(4) 0.0656(14) Uani d . 1
H H17 0.8043 0.3269 0.4763 0.079 Uiso calc R 1
C C18 0.6229(3) 0.1576(3) 0.7100(3) 0.0509(11) Uani d . 1
C C19 0.6280(4) 0.0705(3) 0.6881(4) 0.0690(14) Uani d . 1
H H19 0.6838 0.0473 0.6675 0.083 Uiso calc R 1
C C20 0.5499(5) 0.0174(4) 0.6968(5) 0.100(2) Uani d . 1
H H20 0.5539 -0.0417 0.6834 0.120 Uiso calc R 1
C C21 0.4681(5) 0.0510(5) 0.7246(5) 0.102(2) Uani d . 1
H H21 0.4161 0.0149 0.7304 0.123 Uiso calc R 1
C C22 0.4611(4) 0.1373(5) 0.7442(4) 0.092(2) Uani d . 1
H H22 0.4041 0.1600 0.7625 0.111 Uiso calc R 1
C C23 0.5376(3) 0.1908(4) 0.7370(4) 0.0701(15) Uani d . 1
H H23 0.5322 0.2497 0.7503 0.084 Uiso calc R 1
C C24 0.7702(3) 0.2359(3) 0.8251(3) 0.0494(11) Uani d . 1
C C25 0.7269(4) 0.1995(3) 0.8988(4) 0.0644(14) Uani d . 1
H H25 0.6687 0.1722 0.8900 0.077 Uiso calc R 1
C C26 0.7705(5) 0.2034(4) 0.9870(4) 0.0865(19) Uani d . 1
H H26 0.7412 0.1778 1.0362 0.104 Uiso calc R 1
C C27 0.8534(5) 0.2434(4) 1.0018(5) 0.093(2) Uani d . 1
H H27 0.8806 0.2466 1.0612 0.112 Uiso calc R 1
C C28 0.8985(5) 0.2798(4) 0.9293(5) 0.0874(18) Uani d . 1
H H28 0.9564 0.3074 0.9393 0.105 Uiso calc R 1
C C29 0.8576(4) 0.2751(3) 0.8421(4) 0.0675(14) Uani d . 1
H H29 0.8890 0.2987 0.7931 0.081 Uiso calc R 1
C C30 0.6806(3) 0.3289(3) 0.6666(3) 0.0474(11) Uani d . 1
C C31 0.7023(3) 0.4066(3) 0.7095(3) 0.0579(12) Uani d . 1
H H31 0.7368 0.4066 0.7654 0.069 Uiso calc R 1
C C32 0.6733(4) 0.4851(3) 0.6703(5) 0.0768(16) Uani d . 1
H H32 0.6882 0.5373 0.6999 0.092 Uiso calc R 1
C C33 0.6228(4) 0.4855(4) 0.5883(5) 0.0854(18) Uani d . 1
H H33 0.6040 0.5379 0.5614 0.102 Uiso calc R 1
C C34 0.5998(4) 0.4083(5) 0.5454(5) 0.0907(19) Uani d . 1
H H34 0.5643 0.4084 0.4900 0.109 Uiso calc R 1
C C35 0.6292(4) 0.3308(3) 0.5845(4) 0.0736(15) Uani d . 1
H H35 0.6140 0.2788 0.5547 0.088 Uiso calc R 1
B B1 0.6996(5) 0.2007(5) 0.2675(6) 0.080(2) Uani d . 1
F F1 0.6244(4) 0.1931(4) 0.3168(4) 0.194(3) Uani d . 1
F F2 0.7778(4) 0.2170(3) 0.3161(4) 0.159(2) Uani d . 1
F F3 0.7113(3) 0.1178(3) 0.2326(4) 0.1578(19) Uani d . 1
F F4 0.6833(3) 0.2545(2) 0.1956(2) 0.1069(12) Uani d . 1

loop_
_atom_site_aniso_label
_atom_site_aniso_U_11
_atom_site_aniso_U_22
_atom_site_aniso_U_33
_atom_site_aniso_U_12
_atom_site_aniso_U_13
_atom_site_aniso_U_23
Cu1 0.0474(3) 0.0311(3) 0.0552(4) -0.0012(2) 0.0047(2) 0.0003(2)
P1 0.0461(7) 0.0335(6) 0.0530(7) -0.0005(5) 0.0065(5) -0.0021(5)
N1 0.054(2) 0.044(2) 0.044(2) -0.0073(18) 0.0078(18) -0.0001(17)
N2 0.040(2) 0.050(2) 0.053(2) -0.0025(17) 0.0028(18) 0.0078(18)
N3 0.044(2) 0.035(2) 0.056(2) -0.0041(16) 0.0059(18) 0.0051(16)
C1 0.082(4) 0.079(4) 0.057(3) -0.023(3) -0.003(3) -0.001(3)
C2 0.129(6) 0.102(5) 0.067(4) -0.047(5) -0.005(4) -0.028(4)
C3 0.159(8) 0.068(4) 0.091(5) -0.061(5) 0.052(5) -0.038(4)
C4 0.102(5) 0.037(3) 0.081(4) -0.022(3) 0.047(4) -0.012(3)
C5 0.144(7) 0.026(3) 0.140(7) 0.009(4) 0.097(6) 0.005(4)
C6 0.101(6) 0.056(4) 0.155(8) 0.032(4) 0.086(5) 0.041(5)
C7 0.068(4) 0.061(4) 0.091(4) 0.022(3) 0.041(3) 0.032(3)
C8 0.063(4) 0.116(6) 0.111(6) 0.031(4) 0.023(4) 0.056(5)
C9 0.051(4) 0.142(7) 0.084(5) 0.013(4) -0.010(3) 0.035(5)
C10 0.047(3) 0.083(4) 0.071(4) -0.004(3) 0.000(3) 0.012(3)
C11 0.051(3) 0.037(3) 0.065(3) 0.006(2) 0.026(2) 0.016(2)
C12 0.061(3) 0.033(2) 0.057(3) -0.006(2) 0.028(2) 0.002(2)
C13 0.051(3) 0.039(3) 0.080(3) 0.001(2) -0.007(2) 0.013(2)
C14 0.047(3) 0.041(3) 0.073(3) -0.009(2) -0.010(2) 0.008(2)
C15 0.041(2) 0.035(2) 0.043(2) -0.0015(18) 0.006(2) 0.0012(19)
C16 0.059(3) 0.058(3) 0.076(3) -0.020(2) -0.019(3) 0.031(3)
C17 0.059(3) 0.059(3) 0.077(4) -0.022(3) -0.015(3) 0.014(3)
C18 0.052(3) 0.045(3) 0.055(3) -0.007(2) 0.001(2) 0.003(2)
C19 0.063(3) 0.050(3) 0.094(4) -0.008(3) 0.001(3) 0.007(3)
C20 0.080(5) 0.057(4) 0.162(7) -0.024(3) -0.014(4) 0.023(4)
C21 0.071(5) 0.101(6) 0.132(6) -0.040(4) -0.023(4) 0.049(5)
C22 0.055(4) 0.128(6) 0.095(5) -0.004(4) 0.014(3) 0.035(4)
C23 0.055(3) 0.071(4) 0.086(4) 0.001(3) 0.021(3) 0.002(3)
C24 0.056(3) 0.040(3) 0.053(3) 0.009(2) 0.003(2) -0.007(2)
C25 0.066(3) 0.065(3) 0.062(3) 0.008(3) 0.008(3) 0.003(3)
C26 0.125(6) 0.079(4) 0.056(4) 0.022(4) 0.007(4) 0.002(3)
C27 0.108(5) 0.093(5) 0.075(5) 0.021(4) -0.033(4) -0.027(4)
C28 0.087(4) 0.088(4) 0.086(5) -0.002(4) -0.013(4) -0.017(4)
C29 0.070(4) 0.068(3) 0.064(4) -0.006(3) -0.002(3) -0.009(3)
C30 0.046(3) 0.040(3) 0.057(3) 0.0036(19) 0.006(2) 0.003(2)
C31 0.066(3) 0.043(3) 0.065(3) 0.006(2) 0.001(3) 0.002(2)
C32 0.080(4) 0.040(3) 0.111(5) 0.007(3) 0.010(4) 0.004(3)
C33 0.077(4) 0.064(4) 0.116(5) 0.019(3) 0.013(4) 0.034(4)
C34 0.087(4) 0.092(5) 0.091(5) 0.014(4) -0.015(4) 0.022(4)
C35 0.083(4) 0.059(3) 0.078(4) 0.011(3) -0.014(3) 0.008(3)
B1 0.065(4) 0.086(6) 0.089(5) 0.021(4) -0.002(4) 0.025(4)
F1 0.142(4) 0.269(7) 0.176(5) 0.088(4) 0.069(4) 0.135(5)
F2 0.148(4) 0.134(4) 0.186(5) -0.038(3) -0.088(4) 0.028(3)
F3 0.149(4) 0.106(4) 0.214(5) 0.014(3) -0.047(4) 0.011(3)
F4 0.106(3) 0.112(3) 0.103(3) 0.028(2) 0.011(2) 0.049(2)

loop_
_atom_type_symbol
_atom_type_description
_atom_type_scat_dispersion_real
_atom_type_scat_dispersion_imag
_atom_type_scat_source
C C 0.0033 0.0016 'International Tables Vol C Tables 4.2.6.8 and 6.1.1.4'
H H 0.0000 0.0000 'International Tables Vol C Tables 4.2.6.8 and 6.1.1.4'
B B 0.0013 0.0007 'International Tables Vol C Tables 4.2.6.8 and 6.1.1.4'
N N 0.0061 0.0033 'International Tables Vol C Tables 4.2.6.8 and 6.1.1.4'
F F 0.0171 0.0103 'International Tables Vol C Tables 4.2.6.8 and 6.1.1.4'
P P 0.1023 0.0942 'International Tables Vol C Tables 4.2.6.8 and 6.1.1.4'
Cu Cu 0.3201 1.2651 'International Tables Vol C Tables 4.2.6.8 and 6.1.1.4'

loop_
_geom_angle_atom_site_label_1
_geom_angle_atom_site_label_2
_geom_angle_atom_site_label_3
_geom_angle_site_symmetry_3
_geom_angle
_geom_angle_publ_flag
N1 Cu1 N3 . 119.04(14) yes
N1 Cu1 N2 . 81.13(15) yes
N3 Cu1 N2 . 108.35(14) yes
N1 Cu1 P1 . 117.14(10) yes
N3 Cu1 P1 . 109.56(10) yes
N2 Cu1 P1 . 119.09(11) yes
C24 P1 C18 . 104.6(2) ?
C24 P1 C30 . 107.9(2) ?
C18 P1 C30 . 102.2(2) ?
C24 P1 Cu1 . 110.55(15) ?
C18 P1 Cu1 . 120.67(16) ?
C30 P1 Cu1 . 110.08(15) ?
C1 N1 C12 . 117.7(4) ?
C1 N1 Cu1 . 129.0(4) ?
C12 N1 Cu1 . 113.1(3) ?
C10 N2 C11 . 117.5(4) ?
C10 N2 Cu1 . 132.2(3) ?
C11 N2 Cu1 . 110.3(3) ?
C17 N3 C13 . 115.8(4) ?
C17 N3 Cu1 . 123.7(3) ?
C13 N3 Cu1 . 119.8(3) ?
N1 C1 C2 . 122.4(6) ?
N1 C1 H1 . 118.8 ?
C2 C1 H1 . 118.8 ?
C3 C2 C1 . 119.5(6) ?
C3 C2 H2 . 120.3 ?
C1 C2 H2 . 120.3 ?
C2 C3 C4 . 121.2(6) ?
C2 C3 H3 . 119.4 ?
C4 C3 H3 . 119.4 ?
C3 C4 C12 . 115.8(6) ?
C3 C4 C5 . 125.7(6) ?
C12 C4 C5 . 118.6(6) ?
C6 C5 C4 . 122.5(7) ?
C6 C5 H5 . 118.7 ?
C4 C5 H5 . 118.7 ?
C5 C6 C7 . 120.8(7) ?
C5 C6 H6 . 119.6 ?
C7 C6 H6 . 119.6 ?
C8 C7 C11 . 117.4(6) ?
C8 C7 C6 . 123.7(6) ?
C11 C7 C6 . 118.9(6) ?
C9 C8 C7 . 120.3(6) ?
C9 C8 H8 . 119.9 ?
C7 C8 H8 . 119.9 ?
C8 C9 C10 . 119.4(6) ?
C8 C9 H9 . 120.3 ?
C10 C9 H9 . 120.3 ?
N2 C10 C9 . 123.4(6) ?
N2 C10 H10 . 118.3 ?
C9 C10 H10 . 118.3 ?
N2 C11 C7 . 122.1(5) ?
N2 C11 C12 . 118.0(4) ?
C7 C11 C12 . 119.8(5) ?
N1 C12 C4 . 123.4(5) ?
N1 C12 C11 . 117.3(4) ?
C4 C12 C11 . 119.3(5) ?
N3 C13 C14 . 123.8(4) ?
N3 C13 H13 . 118.1 ?
C14 C13 H13 . 118.1 ?
C15 C14 C13 . 120.6(4) ?
C15 C14 H14 . 119.7 ?
C13 C14 H14 . 119.7 ?
C14 C15 C16 . 115.4(4) ?
C14 C15 C15 3_766 122.1(5) ?
C16 C15 C15 3_766 122.6(5) ?
C15 C16 C17 . 120.5(4) ?
C15 C16 H16 . 119.7 ?
C17 C16 H16 . 119.7 ?
N3 C17 C16 . 123.8(5) ?
N3 C17 H17 . 118.1 ?
C16 C17 H17 . 118.1 ?
C19 C18 C23 . 118.5(5) ?
C19 C18 P1 . 119.1(4) ?
C23 C18 P1 . 122.4(4) ?
C18 C19 C20 . 120.1(5) ?
C18 C19 H19 . 120.0 ?
C20 C19 H19 . 120.0 ?
C21 C20 C19 . 120.2(6) ?
C21 C20 H20 . 119.9 ?
C19 C20 H20 . 119.9 ?
C20 C21 C22 . 120.5(6) ?
C20 C21 H21 . 119.7 ?
C22 C21 H21 . 119.7 ?
C21 C22 C23 . 120.3(6) ?
C21 C22 H22 . 119.9 ?
C23 C22 H22 . 119.9 ?
C22 C23 C18 . 120.4(5) ?
C22 C23 H23 . 119.8 ?
C18 C23 H23 . 119.8 ?
C25 C24 C29 . 117.6(5) ?
C25 C24 P1 . 124.5(4) ?
C29 C24 P1 . 117.4(4) ?
C24 C25 C26 . 119.9(5) ?
C24 C25 H25 . 120.0 ?
C26 C25 H25 . 120.0 ?
C27 C26 C25 . 121.3(6) ?
C27 C26 H26 . 119.4 ?
C25 C26 H26 . 119.4 ?
C26 C27 C28 . 120.0(6) ?
C26 C27 H27 . 120.0 ?
C28 C27 H27 . 120.0 ?
C29 C28 C27 . 119.5(6) ?
C29 C28 H28 . 120.2 ?
C27 C28 H28 . 120.2 ?
C28 C29 C24 . 121.7(6) ?
C28 C29 H29 . 119.2 ?
C24 C29 H29 . 119.2 ?
C35 C30 C31 . 118.3(4) ?
C35 C30 P1 . 117.6(4) ?
C31 C30 P1 . 123.6(4) ?
C30 C31 C32 . 120.9(5) ?
C30 C31 H31 . 119.6 ?
C32 C31 H31 . 119.6 ?
C33 C32 C31 . 119.8(5) ?
C33 C32 H32 . 120.1 ?
C31 C32 H32 . 120.1 ?
C32 C33 C34 . 119.9(5) ?
C32 C33 H33 . 120.0 ?
C34 C33 H33 . 120.0 ?
C33 C34 C35 . 119.9(6) ?
C33 C34 H34 . 120.0 ?
C35 C34 H34 . 120.0 ?
C30 C35 C34 . 121.2(5) ?
C30 C35 H35 . 119.4 ?
C34 C35 H35 . 119.4 ?
F2 B1 F1 . 114.2(7) ?
F2 B1 F4 . 114.4(7) ?
F1 B1 F4 . 111.1(5) ?
F2 B1 F3 . 105.1(5) ?
F1 B1 F3 . 103.4(7) ?
F4 B1 F3 . 107.6(6) ?

loop_
_geom_bond_atom_site_label_1
_geom_bond_atom_site_label_2
_geom_bond_site_symmetry_2
_geom_bond_distance
_geom_bond_publ_flag
Cu1 N1 . 2.033(4) yes
Cu1 N3 . 2.060(3) yes
Cu1 N2 . 2.096(4) yes
Cu1 P1 . 2.1999(14) yes
P1 C24 . 1.822(5) ?
P1 C18 . 1.821(5) ?
P1 C30 . 1.826(4) ?
N1 C1 . 1.322(6) ?
N1 C12 . 1.358(5) ?
N2 C10 . 1.322(6) ?
N2 C11 . 1.369(6) ?
N3 C17 . 1.316(6) ?
N3 C13 . 1.325(5) ?
C1 C2 . 1.391(8) ?
C1 H1 . 0.930 ?
C2 C3 . 1.340(10) ?
C2 H2 . 0.930 ?
C3 C4 . 1.391(9) ?
C3 H3 . 0.930 ?
C4 C12 . 1.405(6) ?
C4 C5 . 1.423(9) ?
C5 C6 . 1.319(9) ?
C5 H5 . 0.930 ?
C6 C7 . 1.420(9) ?
C6 H6 . 0.930 ?
C7 C8 . 1.395(9) ?
C7 C11 . 1.414(6) ?
C8 C9 . 1.341(9) ?
C8 H8 . 0.930 ?
C9 C10 . 1.398(8) ?
C9 H9 . 0.930 ?
C10 H10 . 0.930 ?
C11 C12 . 1.420(6) ?
C13 C14 . 1.378(6) ?
C13 H13 . 0.930 ?
C14 C15 . 1.373(6) ?
C14 H14 . 0.930 ?
C15 C16 . 1.374(6) ?
C15 C15 3_766 1.504(8) ?
C16 C17 . 1.385(6) ?
C16 H16 . 0.930 ?
C17 H17 . 0.930 ?
C18 C19 . 1.379(6) ?
C18 C23 . 1.386(6) ?
C19 C20 . 1.387(7) ?
C19 H19 . 0.930 ?
C20 C21 . 1.347(9) ?
C20 H20 . 0.930 ?
C21 C22 . 1.362(9) ?
C21 H21 . 0.9300 ?
C22 C23 . 1.369(8) ?
C22 H22 . 0.930 ?
C23 H23 . 0.930 ?
C24 C25 . 1.375(6) ?
C24 C29 . 1.391(7) ?
C25 C26 . 1.398(8) ?
C25 H25 . 0.930 ?
C26 C27 . 1.338(9) ?
C26 H26 . 0.930 ?
C27 C28 . 1.374(9) ?
C27 H27 . 0.930 ?
C28 C29 . 1.372(8) ?
C28 H28 . 0.930 ?
C29 H29 . 0.930 ?
C30 C35 . 1.370(7) ?
C30 C31 . 1.376(6) ?
C31 C32 . 1.389(7) ?
C31 H31 . 0.930 ?
C32 C33 . 1.362(8) ?
C32 H32 . 0.930 ?
C33 C34 . 1.372(8) ?
C33 H33 . 0.930 ?
C34 C35 . 1.377(7) ?
C34 H34 . 0.930 ?
C35 H35 . 0.930 ?
B1 F2 . 1.313(8) ?
B1 F1 . 1.317(8) ?
B1 F4 . 1.344(7) ?
B1 F3 . 1.383(9) ?

loop_
_geom_torsion_atom_site_label_1
_geom_torsion_atom_site_label_2
_geom_torsion_atom_site_label_3
_geom_torsion_atom_site_label_4
_geom_torsion_site_symmetry_1
_geom_torsion_site_symmetry_4
_geom_torsion
N1 Cu1 P1 C24 . . 127.1(2)
N3 Cu1 P1 C24 . . -93.35(19)
N2 Cu1 P1 C24 . . 32.1(2)
N1 Cu1 P1 C18 . . 4.8(2)
N3 Cu1 P1 C18 . . 144.3(2)
N2 Cu1 P1 C18 . . -90.2(2)
N1 Cu1 P1 C30 . . -113.7(2)
N3 Cu1 P1 C30 . . 25.8(2)
N2 Cu1 P1 C30 . . 151.3(2)
N3 Cu1 N1 C1 . . -75.7(4)
N2 Cu1 N1 C1 . . 178.2(4)
P1 Cu1 N1 C1 . . 60.0(4)
N3 Cu1 N1 C12 . . 110.2(3)
N2 Cu1 N1 C12 . . 4.1(3)
P1 Cu1 N1 C12 . . -114.2(3)
N1 Cu1 N2 C10 . . 179.3(4)
N3 Cu1 N2 C10 . . 61.5(4)
P1 Cu1 N2 C10 . . -64.5(4)
N1 Cu1 N2 C11 . . -3.1(3)
N3 Cu1 N2 C11 . . -120.9(3)
P1 Cu1 N2 C11 . . 113.1(3)
N1 Cu1 N3 C17 . . 71.9(4)
N2 Cu1 N3 C17 . . 161.8(4)
P1 Cu1 N3 C17 . . -66.7(4)
N1 Cu1 N3 C13 . . -118.1(3)
N2 Cu1 N3 C13 . . -28.2(4)
P1 Cu1 N3 C13 . . 103.2(3)
C12 N1 C1 C2 . . -0.2(7)
Cu1 N1 C1 C2 . . -174.2(4)
N1 C1 C2 C3 . . -0.8(10)
C1 C2 C3 C4 . . 0.7(10)
C2 C3 C4 C12 . . 0.4(9)
C2 C3 C4 C5 . . -179.3(6)
C3 C4 C5 C6 . . 178.9(6)
C12 C4 C5 C6 . . -0.8(9)
C4 C5 C6 C7 . . 2.6(10)
C5 C6 C7 C8 . . 177.4(6)
C5 C6 C7 C11 . . -2.5(8)
C11 C7 C8 C9 . . -0.6(8)
C6 C7 C8 C9 . . 179.5(6)
C7 C8 C9 C10 . . -0.1(9)
C11 N2 C10 C9 . . -0.5(7)
Cu1 N2 C10 C9 . . 177.0(4)
C8 C9 C10 N2 . . 0.7(9)
C10 N2 C11 C7 . . -0.3(6)
Cu1 N2 C11 C7 . . -178.3(3)
C10 N2 C11 C12 . . 179.8(4)
Cu1 N2 C11 C12 . . 1.8(4)
C8 C7 C11 N2 . . 0.9(7)
C6 C7 C11 N2 . . -179.3(4)
C8 C7 C11 C12 . . -179.2(4)
C6 C7 C11 C12 . . 0.7(6)
C1 N1 C12 C4 . . 1.4(6)
Cu1 N1 C12 C4 . . 176.3(3)
C1 N1 C12 C11 . . -179.2(4)
Cu1 N1 C12 C11 . . -4.4(4)
C3 C4 C12 N1 . . -1.5(7)
C5 C4 C12 N1 . . 178.2(4)
C3 C4 C12 C11 . . 179.2(4)
C5 C4 C12 C11 . . -1.1(6)
N2 C11 C12 N1 . . 1.7(5)
C7 C11 C12 N1 . . -178.2(4)
N2 C11 C12 C4 . . -179.0(4)
C7 C11 C12 C4 . . 1.1(6)
C17 N3 C13 C14 . . 0.3(7)
Cu1 N3 C13 C14 . . -170.4(4)
N3 C13 C14 C15 . . 0.5(7)
C13 C14 C15 C16 . . -1.0(7)
C13 C14 C15 C15 . 3_766 179.7(5)
C14 C15 C16 C17 . . 0.8(7)
C15 C15 C16 C17 3_766 . 180.0(5)
C13 N3 C17 C16 . . -0.6(8)
Cu1 N3 C17 C16 . . 169.7(4)
C15 C16 C17 N3 . . 0.0(9)
C24 P1 C18 C19 . . -102.0(4)
C30 P1 C18 C19 . . 145.6(4)
Cu1 P1 C18 C19 . . 23.2(5)
C24 P1 C18 C23 . . 76.6(5)
C30 P1 C18 C23 . . -35.9(5)
Cu1 P1 C18 C23 . . -158.3(4)
C23 C18 C19 C20 . . -2.6(8)
P1 C18 C19 C20 . . 176.0(5)
C18 C19 C20 C21 . . 1.6(10)
C19 C20 C21 C22 . . 0.2(11)
C20 C21 C22 C23 . . -0.9(10)
C21 C22 C23 C18 . . -0.2(9)
C19 C18 C23 C22 . . 1.9(8)
P1 C18 C23 C22 . . -176.6(4)
C18 P1 C24 C25 . . 0.4(4)
C30 P1 C24 C25 . . 108.6(4)
Cu1 P1 C24 C25 . . -131.0(4)
C18 P1 C24 C29 . . 172.1(4)
C30 P1 C24 C29 . . -79.7(4)
Cu1 P1 C24 C29 . . 40.8(4)
C29 C24 C25 C26 . . 0.6(7)
P1 C24 C25 C26 . . 172.3(4)
C24 C25 C26 C27 . . 1.1(8)
C25 C26 C27 C28 . . -1.5(9)
C26 C27 C28 C29 . . 0.3(10)
C27 C28 C29 C24 . . 1.4(9)
C25 C24 C29 C28 . . -1.8(8)
P1 C24 C29 C28 . . -174.1(4)
C24 P1 C30 C35 . . -167.8(4)
C18 P1 C30 C35 . . -57.9(4)
Cu1 P1 C30 C35 . . 71.5(4)
C24 P1 C30 C31 . . 20.1(4)
C18 P1 C30 C31 . . 130.0(4)
Cu1 P1 C30 C31 . . -100.7(4)
C35 C30 C31 C32 . . -0.4(7)
P1 C30 C31 C32 . . 171.7(4)
C30 C31 C32 C33 . . -0.1(8)
C31 C32 C33 C34 . . 0.9(9)
C32 C33 C34 C35 . . -1.2(10)
C31 C30 C35 C34 . . 0.1(8)
P1 C30 C35 C34 . . -172.5(5)
C33 C34 C35 C30 . . 0.7(9)
